data_4083258
loop_
_publ_author_name
'Mindich, Aleksey L.'
'Bokach, Nadezhda A.'
'Dolgushin, Fedor M.'
'Haukka, Matti'
'Lisitsyn, Leonid A.'
'Zhdanov, Andrey P.'
'Zhizhin, Konstantin Yu.'
'Miltsov, Serguei A.'
'Kuznetsov, Nikolay T.'
'Kukushkin, Vadim Yu.'

_publ_section_title
;
 1,3-Dipolar Cycloaddition of Nitrones to a Nitrile Functionality
 incloso-Decaborate Clusters: A Novel Reactivity Mode for the Borylated
 C\\tb N Group
;
_journal_issue 5
_journal_name_full Organometallics
_journal_page_first 1716
_journal_paper_doi 10.1021/om200993f
_journal_volume 31
_journal_year 2012
_chemical_formula_moiety 'C16 H36 N, C11 H23 B10 N2 O2'
_chemical_formula_sum 'C27 H59 B10 N3 O2'
_chemical_formula_weight 565.87
_chemical_name_systematic
; 
 ? 
;
_space_group_IT_number 14
_symmetry_cell_setting monoclinic
_symmetry_space_group_name_Hall '-P 2yn'
_symmetry_space_group_name_H-M 'P 1 21/n 1'
_atom_sites_solution_hydrogens geom
_atom_sites_solution_primary direct
_atom_sites_solution_secondary difmap
_audit_creation_method SHELXL-97
_cell_angle_alpha 90.00
_cell_angle_beta 97.877(2)
_cell_angle_gamma 90.00
_cell_formula_units_Z 4
_cell_length_a 8.8362(5)
_cell_length_b 17.0590(8)
_cell_length_c 23.2056(12)
_cell_measurement_reflns_used 5195
_cell_measurement_temperature 100(2)
_cell_measurement_theta_max 22.82
_cell_measurement_theta_min 2.37
_cell_volume 3464.9(3)
_computing_cell_refinement 'SAINT (Bruker AXS, 2009)'
_computing_data_collection 'APEX2 (Bruker AXS, 2010)'
_computing_data_reduction 'SAINT (Bruker AXS, 2009)'
_computing_molecular_graphics 'Diamond v.3.2g (Brandenburg, 2011)'
_computing_publication_material 'SHELXL-97 (Sheldrick, 2008)'
_computing_structure_refinement 'SHELXL-97 (Sheldrick, 2008)'
_computing_structure_solution 'SHELXS-97 (Sheldrick, 2008)'
_diffrn_ambient_temperature 100(2)
_diffrn_detector_area_resol_mean 16
_diffrn_measured_fraction_theta_full 1.000
_diffrn_measured_fraction_theta_max 1.000
_diffrn_measurement_device '62mm x 62mm CCD camera on \k-goniostat'
_diffrn_measurement_device_type 'Bruker KAPPA APEX II DUO CCD'
_diffrn_measurement_method '\f scans and \w scans with \k offset'
_diffrn_radiation_monochromator 'curved graphite crystal'
_diffrn_radiation_source 'fine-focus sealed tube'
_diffrn_radiation_type MoK\a
_diffrn_radiation_wavelength 0.71073
_diffrn_reflns_av_R_equivalents 0.0737
_diffrn_reflns_av_sigmaI/netI 0.0579
_diffrn_reflns_limit_h_max 10
_diffrn_reflns_limit_h_min -10
_diffrn_reflns_limit_k_max 21
_diffrn_reflns_limit_k_min -21
_diffrn_reflns_limit_l_max 28
_diffrn_reflns_limit_l_min -28
_diffrn_reflns_number 39131
_diffrn_reflns_theta_full 26.00
_diffrn_reflns_theta_max 26.00
_diffrn_reflns_theta_min 1.77
_exptl_absorpt_coefficient_mu 0.062
_exptl_absorpt_correction_T_max 0.9912
_exptl_absorpt_correction_T_min 0.9840
_exptl_absorpt_correction_type multi-scan
_exptl_absorpt_process_details 'SADABS (Sheldrick, 2008)'
_exptl_crystal_colour yellow
_exptl_crystal_density_diffrn 1.085
_exptl_crystal_density_method 'not measured'
_exptl_crystal_description block
_exptl_crystal_F_000 1232
_exptl_crystal_size_max 0.26
_exptl_crystal_size_mid 0.25
_exptl_crystal_size_min 0.14
_refine_diff_density_max 0.259
_refine_diff_density_min -0.229
_refine_diff_density_rms 0.045
_refine_ls_extinction_method none
_refine_ls_goodness_of_fit_ref 1.003
_refine_ls_hydrogen_treatment constr
_refine_ls_matrix_type full
_refine_ls_number_parameters 388
_refine_ls_number_reflns 6803
_refine_ls_number_restraints 0
_refine_ls_restrained_S_all 1.003
_refine_ls_R_factor_all 0.0975
_refine_ls_R_factor_gt 0.0500
_refine_ls_shift/su_max 0.000
_refine_ls_shift/su_mean 0.000
_refine_ls_structure_factor_coef Fsqd
_refine_ls_weighting_details 'calc w=1/[\s^2^(Fo^2^)+(0.0615P)^2^+0.9606P] where P=(Fo^2^+2Fc^2^)/3'
_refine_ls_weighting_scheme calc
_refine_ls_wR_factor_gt 0.1106
_refine_ls_wR_factor_ref 0.1320
_reflns_number_gt 4403
_reflns_number_total 6803
_reflns_threshold_expression >2sigma(I)
_cod_data_source_file 3a.cif
_cod_data_source_block 3a
_cod_original_sg_symbol_H-M 'P 21/n'
_cod_database_code 4083258

loop_
_symmetry_equiv_pos_as_xyz
'x, y, z'
'-x+1/2, y+1/2, -z+1/2'
'-x, -y, -z'
'x-1/2, -y-1/2, z-1/2'

loop_
_atom_site_label
_atom_site_type_symbol
_atom_site_fract_x
_atom_site_fract_y
_atom_site_fract_z
_atom_site_U_iso_or_equiv
_atom_site_adp_type
_atom_site_occupancy
_atom_site_symmetry_multiplicity
_atom_site_calc_flag
_atom_site_refinement_flags
O1 O 0.94359(15) 0.33536(8) 0.01513(6) 0.0276(3) Uani 1 1 d .
O2 O 0.27534(17) 0.11754(8) -0.02083(7) 0.0346(4) Uani 1 1 d .
N1 N 0.76216(17) 0.38442(9) -0.04989(7) 0.0204(4) Uani 1 1 d .
N2 N 0.82116(18) 0.36179(9) 0.04977(7) 0.0246(4) Uani 1 1 d .
N3 N 0.49863(18) 0.18369(9) 0.19433(7) 0.0207(4) Uani 1 1 d .
C1 C 0.9001(2) 0.35911(11) -0.03951(8) 0.0234(4) Uani 1 1 d .
C2 C 1.0153(2) 0.35184(12) -0.08012(9) 0.0284(5) Uani 1 1 d .
H2A H 1.0130 0.2985 -0.0959 0.043 Uiso 1 1 calc R
H2B H 1.1172 0.3628 -0.0592 0.043 Uiso 1 1 calc R
H2C H 0.9919 0.3894 -0.1121 0.043 Uiso 1 1 calc R
C4 C 0.8779(2) 0.43759(12) 0.07392(9) 0.0273(5) Uani 1 1 d .
H4A H 0.8846 0.4747 0.0421 0.041 Uiso 1 1 calc R
H4B H 0.9793 0.4305 0.0963 0.041 Uiso 1 1 calc R
H4C H 0.8075 0.4581 0.0994 0.041 Uiso 1 1 calc R
C5 C 0.6886(2) 0.37303(11) 0.00370(8) 0.0211(4) Uani 1 1 d .
H5 H 0.6325 0.4218 0.0119 0.025 Uiso 1 1 calc R
C6 C 0.5787(2) 0.30502(11) -0.00351(8) 0.0211(4) Uani 1 1 d .
C7 C 0.6106(2) 0.23494(12) -0.03030(10) 0.0317(5) Uani 1 1 d .
H7 H 0.7050 0.2290 -0.0451 0.038 Uiso 1 1 calc R
C8 C 0.5072(3) 0.17425(12) -0.03562(10) 0.0339(5) Uani 1 1 d .
H8 H 0.5306 0.1268 -0.0539 0.041 Uiso 1 1 calc R
C9 C 0.3685(2) 0.18226(11) -0.01427(9) 0.0252(4) Uani 1 1 d .
C10 C 0.3339(2) 0.25167(11) 0.01170(8) 0.0225(4) Uani 1 1 d .
H10 H 0.2387 0.2578 0.0259 0.027 Uiso 1 1 calc R
C11 C 0.4396(2) 0.31238(11) 0.01685(8) 0.0215(4) Uani 1 1 d .
H11 H 0.4158 0.3600 0.0348 0.026 Uiso 1 1 calc R
C12 C 0.1272(2) 0.12507(13) -0.00403(10) 0.0345(5) Uani 1 1 d .
H12A H 0.1365 0.1375 0.0375 0.052 Uiso 1 1 calc R
H12B H 0.0714 0.0757 -0.0115 0.052 Uiso 1 1 calc R
H12C H 0.0717 0.1672 -0.0265 0.052 Uiso 1 1 calc R
C13 C 0.6152(2) 0.18505(11) 0.15193(8) 0.0225(4) Uani 1 1 d .
H13A H 0.5646 0.1662 0.1137 0.027 Uiso 1 1 calc R
H13B H 0.6456 0.2402 0.1468 0.027 Uiso 1 1 calc R
C14 C 0.7588(2) 0.13707(13) 0.16854(9) 0.0310(5) Uani 1 1 d .
H14A H 0.7312 0.0830 0.1786 0.037 Uiso 1 1 calc R
H14B H 0.8208 0.1605 0.2030 0.037 Uiso 1 1 calc R
C15 C 0.8516(2) 0.13523(12) 0.11717(9) 0.0291(5) Uani 1 1 d .
H15A H 0.8535 0.1886 0.1005 0.035 Uiso 1 1 calc R
H15B H 0.9583 0.1202 0.1317 0.035 Uiso 1 1 calc R
C16 C 0.7884(3) 0.07887(13) 0.06979(9) 0.0351(5) Uani 1 1 d .
H16A H 0.7977 0.0251 0.0847 0.053 Uiso 1 1 calc R
H16B H 0.8458 0.0840 0.0367 0.053 Uiso 1 1 calc R
H16C H 0.6805 0.0909 0.0571 0.053 Uiso 1 1 calc R
C17 C 0.4365(2) 0.10168(11) 0.20133(8) 0.0238(4) Uani 1 1 d .
H17A H 0.5240 0.0665 0.2137 0.029 Uiso 1 1 calc R
H17B H 0.3728 0.1030 0.2332 0.029 Uiso 1 1 calc R
C18 C 0.3424(2) 0.06579(12) 0.14830(9) 0.0272(5) Uani 1 1 d .
H18A H 0.3996 0.0688 0.1146 0.033 Uiso 1 1 calc R
H18B H 0.2458 0.0953 0.1387 0.033 Uiso 1 1 calc R
C19 C 0.3076(2) -0.01949(12) 0.16072(9) 0.0301(5) Uani 1 1 d .
H19A H 0.4036 -0.0501 0.1641 0.036 Uiso 1 1 calc R
H19B H 0.2678 -0.0227 0.1985 0.036 Uiso 1 1 calc R
C20 C 0.1920(3) -0.05571(14) 0.11378(11) 0.0401(6) Uani 1 1 d .
H20A H 0.0937 -0.0287 0.1127 0.060 Uiso 1 1 calc R
H20B H 0.1791 -0.1114 0.1224 0.060 Uiso 1 1 calc R
H20C H 0.2285 -0.0504 0.0759 0.060 Uiso 1 1 calc R
C21 C 0.5687(2) 0.20950(11) 0.25514(8) 0.0232(4) Uani 1 1 d .
H21A H 0.4894 0.2059 0.2813 0.028 Uiso 1 1 calc R
H21B H 0.6513 0.1724 0.2697 0.028 Uiso 1 1 calc R
C22 C 0.6330(2) 0.29145(11) 0.25861(8) 0.0246(4) Uani 1 1 d .
H22A H 0.5559 0.3282 0.2389 0.030 Uiso 1 1 calc R
H22B H 0.7240 0.2934 0.2381 0.030 Uiso 1 1 calc R
C23 C 0.6775(3) 0.31712(12) 0.32141(9) 0.0349(5) Uani 1 1 d .
H23A H 0.5867 0.3146 0.3420 0.042 Uiso 1 1 calc R
H23B H 0.7553 0.2807 0.3410 0.042 Uiso 1 1 calc R
C24 C 0.7410(3) 0.39996(13) 0.32513(10) 0.0393(6) Uani 1 1 d .
H24A H 0.8289 0.4030 0.3037 0.059 Uiso 1 1 calc R
H24B H 0.7732 0.4137 0.3660 0.059 Uiso 1 1 calc R
H24C H 0.6618 0.4366 0.3081 0.059 Uiso 1 1 calc R
C25 C 0.3732(2) 0.23967(11) 0.16893(8) 0.0213(4) Uani 1 1 d .
H25A H 0.4209 0.2905 0.1615 0.026 Uiso 1 1 calc R
H25B H 0.3261 0.2187 0.1309 0.026 Uiso 1 1 calc R
C26 C 0.2481(2) 0.25448(11) 0.20580(8) 0.0222(4) Uani 1 1 d .
H26A H 0.2905 0.2819 0.2420 0.027 Uiso 1 1 calc R
H26B H 0.2043 0.2040 0.2166 0.027 Uiso 1 1 calc R
C27 C 0.1238(2) 0.30440(12) 0.17168(9) 0.0257(5) Uani 1 1 d .
H27A H 0.1706 0.3513 0.1563 0.031 Uiso 1 1 calc R
H27B H 0.0727 0.2739 0.1382 0.031 Uiso 1 1 calc R
C28 C 0.0062(3) 0.32985(15) 0.20991(11) 0.0444(6) Uani 1 1 d .
H28A H -0.0269 0.2842 0.2306 0.067 Uiso 1 1 calc R
H28B H -0.0820 0.3530 0.1856 0.067 Uiso 1 1 calc R
H28C H 0.0518 0.3688 0.2382 0.067 Uiso 1 1 calc R
B1 B 0.6861(3) 0.36706(13) -0.16934(10) 0.0228(5) Uani 1 1 d .
H31 H 0.7474 0.3116 -0.1775 0.027 Uiso 1 1 calc R
B2 B 0.6746(2) 0.41650(12) -0.10729(9) 0.0194(5) Uani 1 1 d .
B3 B 0.7472(3) 0.46231(13) -0.16846(9) 0.0212(5) Uani 1 1 d .
H33 H 0.8662 0.4745 -0.1775 0.025 Uiso 1 1 calc R
B4B B 0.5776(3) 0.42715(13) -0.21599(10) 0.0222(5) Uani 1 1 d .
H34 H 0.5607 0.4117 -0.2633 0.027 Uiso 1 1 calc R
B5 B 0.5056(3) 0.38022(13) -0.15371(10) 0.0227(5) Uani 1 1 d .
H35 H 0.4322 0.3272 -0.1509 0.027 Uiso 1 1 calc R
B6 B 0.6625(2) 0.52142(12) -0.11514(9) 0.0196(5) Uani 1 1 d .
H36 H 0.7353 0.5612 -0.0845 0.024 Uiso 1 1 calc R
B7 B 0.5942(2) 0.52930(13) -0.19305(9) 0.0207(5) Uani 1 1 d .
H37 H 0.6124 0.5761 -0.2253 0.025 Uiso 1 1 calc R
B8 B 0.4230(3) 0.47176(13) -0.18257(10) 0.0219(5) Uani 1 1 d .
H38 H 0.3038 0.4724 -0.2063 0.026 Uiso 1 1 calc R
B9 B 0.4930(2) 0.46394(13) -0.10505(9) 0.0206(5) Uani 1 1 d .
H39 H 0.4309 0.4580 -0.0663 0.025 Uiso 1 1 calc R
B10 B 0.4827(2) 0.55095(13) -0.14099(9) 0.0212(5) Uani 1 1 d .
H30 H 0.4209 0.6063 -0.1329 0.025 Uiso 1 1 calc R

loop_
_atom_site_aniso_label
_atom_site_aniso_U_11
_atom_site_aniso_U_22
_atom_site_aniso_U_33
_atom_site_aniso_U_23
_atom_site_aniso_U_13
_atom_site_aniso_U_12
O1 0.0229(8) 0.0385(8) 0.0215(7) 0.0002(6) 0.0039(6) 0.0088(6)
O2 0.0334(9) 0.0303(8) 0.0423(9) -0.0079(7) 0.0136(7) -0.0094(7)
N1 0.0186(8) 0.0232(8) 0.0200(9) -0.0013(7) 0.0044(7) -0.0002(7)
N2 0.0212(9) 0.0308(9) 0.0227(9) -0.0031(7) 0.0063(7) 0.0037(7)
N3 0.0210(9) 0.0228(8) 0.0192(8) 0.0002(7) 0.0060(7) 0.0010(7)
C1 0.0251(11) 0.0232(10) 0.0217(11) -0.0020(8) 0.0026(8) 0.0005(8)
C2 0.0229(11) 0.0368(12) 0.0259(11) -0.0015(9) 0.0043(9) 0.0069(9)
C4 0.0253(11) 0.0319(11) 0.0252(11) -0.0044(9) 0.0056(9) -0.0017(9)
C5 0.0205(10) 0.0249(10) 0.0182(10) -0.0006(8) 0.0043(8) 0.0022(8)
C6 0.0216(10) 0.0228(10) 0.0186(10) 0.0015(8) 0.0018(8) 0.0004(8)
C7 0.0287(12) 0.0287(11) 0.0405(13) -0.0067(10) 0.0151(10) 0.0007(9)
C8 0.0354(13) 0.0257(11) 0.0435(14) -0.0116(10) 0.0152(11) -0.0003(9)
C9 0.0281(11) 0.0238(10) 0.0238(11) -0.0008(8) 0.0038(9) -0.0045(9)
C10 0.0215(10) 0.0306(11) 0.0157(9) 0.0010(8) 0.0040(8) 0.0006(8)
C11 0.0258(11) 0.0225(10) 0.0166(10) -0.0027(8) 0.0049(8) 0.0017(8)
C12 0.0297(12) 0.0364(12) 0.0377(13) -0.0021(10) 0.0061(10) -0.0100(10)
C13 0.0234(10) 0.0262(11) 0.0186(10) -0.0005(8) 0.0058(8) 0.0010(8)
C14 0.0286(12) 0.0424(13) 0.0222(11) -0.0009(9) 0.0043(9) 0.0113(10)
C15 0.0232(11) 0.0364(12) 0.0289(12) -0.0002(10) 0.0078(9) 0.0056(9)
C16 0.0369(13) 0.0395(13) 0.0319(12) -0.0047(10) 0.0154(10) -0.0009(10)
C17 0.0267(11) 0.0225(10) 0.0230(10) 0.0024(8) 0.0065(9) 0.0005(8)
C18 0.0253(11) 0.0318(11) 0.0250(11) 0.0004(9) 0.0045(9) 0.0006(9)
C19 0.0307(12) 0.0284(11) 0.0331(12) -0.0045(9) 0.0105(10) -0.0021(9)
C20 0.0316(13) 0.0391(13) 0.0501(15) -0.0125(11) 0.0072(11) -0.0054(10)
C21 0.0231(10) 0.0288(11) 0.0178(10) -0.0001(8) 0.0029(8) 0.0044(8)
C22 0.0212(10) 0.0290(11) 0.0246(11) -0.0020(9) 0.0066(8) -0.0002(8)
C23 0.0492(14) 0.0254(11) 0.0277(12) -0.0021(9) -0.0036(10) 0.0084(10)
C24 0.0414(14) 0.0416(13) 0.0346(13) -0.0128(11) 0.0040(11) -0.0046(11)
C25 0.0211(10) 0.0228(10) 0.0201(10) 0.0031(8) 0.0025(8) 0.0017(8)
C26 0.0200(10) 0.0233(10) 0.0244(10) 0.0026(8) 0.0066(8) -0.0006(8)
C27 0.0199(10) 0.0275(11) 0.0303(11) 0.0035(9) 0.0056(9) -0.0018(9)
C28 0.0310(13) 0.0516(15) 0.0546(16) 0.0160(13) 0.0200(12) 0.0123(11)
B1 0.0231(12) 0.0244(11) 0.0210(12) -0.0041(9) 0.0037(9) 0.0012(10)
B2 0.0184(11) 0.0206(11) 0.0197(11) -0.0005(9) 0.0045(9) -0.0010(9)
B3 0.0190(11) 0.0285(12) 0.0167(11) -0.0027(9) 0.0042(9) -0.0002(9)
B4B 0.0218(12) 0.0244(12) 0.0205(11) -0.0045(9) 0.0036(9) -0.0006(9)
B5 0.0218(12) 0.0231(11) 0.0229(12) -0.0025(9) 0.0018(9) -0.0020(9)
B6 0.0201(11) 0.0205(11) 0.0191(11) -0.0030(9) 0.0055(9) -0.0017(9)
B7 0.0190(11) 0.0239(11) 0.0193(11) -0.0004(9) 0.0036(9) -0.0010(9)
B8 0.0181(11) 0.0244(11) 0.0234(12) 0.0002(10) 0.0033(9) -0.0007(9)
B9 0.0179(11) 0.0249(11) 0.0195(11) -0.0018(9) 0.0050(9) 0.0000(9)
B10 0.0201(11) 0.0235(11) 0.0207(11) 0.0002(9) 0.0054(9) 0.0008(9)

loop_
_atom_type_symbol
_atom_type_description
_atom_type_scat_dispersion_real
_atom_type_scat_dispersion_imag
_atom_type_scat_source
C C 0.0033 0.0016 'International Tables Vol C Tables 4.2.6.8 and 6.1.1.4'
H H 0.0000 0.0000 'International Tables Vol C Tables 4.2.6.8 and 6.1.1.4'
B B 0.0013 0.0007 'International Tables Vol C Tables 4.2.6.8 and 6.1.1.4'
N N 0.0061 0.0033 'International Tables Vol C Tables 4.2.6.8 and 6.1.1.4'
O O 0.0106 0.0060 'International Tables Vol C Tables 4.2.6.8 and 6.1.1.4'

loop_
_geom_angle_atom_site_label_1
_geom_angle_atom_site_label_2
_geom_angle_atom_site_label_3
_geom_angle
C1 O1 N2 106.38(14)
C9 O2 C12 117.22(16)
C1 N1 C5 108.09(16)
C1 N1 B2 129.09(16)
C5 N1 B2 122.70(15)
C4 N2 C5 110.77(15)
C4 N2 O1 103.59(14)
C5 N2 O1 102.02(13)
C13 N3 C25 105.20(14)
C13 N3 C17 111.72(14)
C25 N3 C17 111.43(14)
C13 N3 C21 111.70(14)
C25 N3 C21 111.05(14)
C17 N3 C21 105.86(14)
N1 C1 O1 114.97(17)
N1 C1 C2 128.68(18)
O1 C1 C2 116.34(17)
C1 C2 H2A 109.5
C1 C2 H2B 109.5
H2A C2 H2B 109.5
C1 C2 H2C 109.5
H2A C2 H2C 109.5
H2B C2 H2C 109.5
N2 C4 H4A 109.5
N2 C4 H4B 109.5
H4A C4 H4B 109.5
N2 C4 H4C 109.5
H4A C4 H4C 109.5
H4B C4 H4C 109.5
N2 C5 N1 103.04(14)
N2 C5 C6 114.37(15)
N1 C5 C6 110.80(15)
N2 C5 H5 109.5
N1 C5 H5 109.5
C6 C5 H5 109.5
C11 C6 C7 118.29(18)
C11 C6 C5 118.79(17)
C7 C6 C5 122.92(17)
C8 C7 C6 120.90(19)
C8 C7 H7 119.6
C6 C7 H7 119.6
C7 C8 C9 120.08(19)
C7 C8 H8 120.0
C9 C8 H8 120.0
O2 C9 C10 124.90(18)
O2 C9 C8 115.20(17)
C10 C9 C8 119.90(18)
C9 C10 C11 119.33(18)
C9 C10 H10 120.3
C11 C10 H10 120.3
C6 C11 C10 121.49(18)
C6 C11 H11 119.3
C10 C11 H11 119.3
O2 C12 H12A 109.5
O2 C12 H12B 109.5
H12A C12 H12B 109.5
O2 C12 H12C 109.5
H12A C12 H12C 109.5
H12B C12 H12C 109.5
C14 C13 N3 116.46(16)
C14 C13 H13A 108.2
N3 C13 H13A 108.2
C14 C13 H13B 108.2
N3 C13 H13B 108.2
H13A C13 H13B 107.3
C13 C14 C15 109.34(17)
C13 C14 H14A 109.8
C15 C14 H14A 109.8
C13 C14 H14B 109.8
C15 C14 H14B 109.8
H14A C14 H14B 108.3
C16 C15 C14 113.22(18)
C16 C15 H15A 108.9
C14 C15 H15A 108.9
C16 C15 H15B 108.9
C14 C15 H15B 108.9
H15A C15 H15B 107.7
C15 C16 H16A 109.5
C15 C16 H16B 109.5
H16A C16 H16B 109.5
C15 C16 H16C 109.5
H16A C16 H16C 109.5
H16B C16 H16C 109.5
C18 C17 N3 116.80(16)
C18 C17 H17A 108.1
N3 C17 H17A 108.1
C18 C17 H17B 108.1
N3 C17 H17B 108.1
H17A C17 H17B 107.3
C17 C18 C19 109.56(17)
C17 C18 H18A 109.8
C19 C18 H18A 109.8
C17 C18 H18B 109.8
C19 C18 H18B 109.8
H18A C18 H18B 108.2
C20 C19 C18 112.74(18)
C20 C19 H19A 109.0
C18 C19 H19A 109.0
C20 C19 H19B 109.0
C18 C19 H19B 109.0
H19A C19 H19B 107.8
C19 C20 H20A 109.5
C19 C20 H20B 109.5
H20A C20 H20B 109.5
C19 C20 H20C 109.5
H20A C20 H20C 109.5
H20B C20 H20C 109.5
C22 C21 N3 114.78(15)
C22 C21 H21A 108.6
N3 C21 H21A 108.6
C22 C21 H21B 108.6
N3 C21 H21B 108.6
H21A C21 H21B 107.5
C21 C22 C23 111.36(16)
C21 C22 H22A 109.4
C23 C22 H22A 109.4
C21 C22 H22B 109.4
C23 C22 H22B 109.4
H22A C22 H22B 108.0
C24 C23 C22 111.55(18)
C24 C23 H23A 109.3
C22 C23 H23A 109.3
C24 C23 H23B 109.3
C22 C23 H23B 109.3
H23A C23 H23B 108.0
C23 C24 H24A 109.5
C23 C24 H24B 109.5
H24A C24 H24B 109.5
C23 C24 H24C 109.5
H24A C24 H24C 109.5
H24B C24 H24C 109.5
C26 C25 N3 115.94(15)
C26 C25 H25A 108.3
N3 C25 H25A 108.3
C26 C25 H25B 108.3
N3 C25 H25B 108.3
H25A C25 H25B 107.4
C25 C26 C27 109.33(16)
C25 C26 H26A 109.8
C27 C26 H26A 109.8
C25 C26 H26B 109.8
C27 C26 H26B 109.8
H26A C26 H26B 108.3
C28 C27 C26 110.98(17)
C28 C27 H27A 109.4
C26 C27 H27A 109.4
C28 C27 H27B 109.4
C26 C27 H27B 109.4
H27A C27 H27B 108.0
C27 C28 H28A 109.5
C27 C28 H28B 109.5
H28A C28 H28B 109.5
C27 C28 H28C 109.5
H28A C28 H28C 109.5
H28B C28 H28C 109.5
B2 B1 B4B 98.54(16)
B2 B1 B5 65.34(13)
B4B B1 B5 65.77(14)
B2 B1 B3 64.54(13)
B4B B1 B3 65.31(13)
B5 B1 B3 100.13(16)
B2 B1 H31 131.0
B4B B1 H31 130.5
B5 B1 H31 129.6
B3 B1 H31 130.2
N1 B2 B1 118.54(16)
N1 B2 B6 117.06(16)
B1 B2 B6 114.89(16)
N1 B2 B9 118.42(15)
B1 B2 B9 114.04(16)
B6 B2 B9 61.08(12)
N1 B2 B3 129.67(16)
B1 B2 B3 58.47(12)
B6 B2 B3 60.97(12)
B9 B2 B3 103.93(15)
N1 B2 B5 131.36(16)
B1 B2 B5 57.71(12)
B6 B2 B5 104.17(15)
B9 B2 B5 60.68(12)
B3 B2 B5 91.87(14)
B1 B3 B7 112.11(16)
B1 B3 B2 56.99(12)
B7 B3 B2 100.99(15)
B1 B3 B6 111.90(15)
B7 B3 B6 60.46(12)
B2 B3 B6 59.18(11)
B1 B3 B4B 56.80(12)
B7 B3 B4B 60.10(12)
B2 B3 B4B 88.98(14)
B6 B3 B4B 102.12(14)
B1 B3 H33 118.5
B7 B3 H33 120.4
B2 B3 H33 132.0
B6 B3 H33 120.3
B4B B3 H33 131.2
B1 B4B B7 112.14(16)
B1 B4B B8 111.86(16)
B7 B4B B8 60.82(12)
B1 B4B B3 57.89(12)
B7 B4B B3 59.04(12)
B8 B4B B3 101.85(14)
B1 B4B B5 57.31(12)
B7 B4B B5 102.08(14)
B8 B4B B5 59.27(12)
B3 B4B B5 90.68(14)
B1 B4B H34 118.2
B7 B4B H34 120.4
B8 B4B H34 120.5
B3 B4B H34 130.9
B5 B4B H34 130.9
B1 B5 B8 112.17(16)
B1 B5 B2 56.95(12)
B8 B5 B2 100.45(14)
B1 B5 B9 111.88(16)
B8 B5 B9 60.07(12)
B2 B5 B9 59.09(12)
B1 B5 B4B 56.92(12)
B8 B5 B4B 59.99(12)
B2 B5 B4B 88.48(14)
B9 B5 B4B 101.63(14)
B1 B5 H35 118.3
B8 B5 H35 120.6
B2 B5 H35 132.3
B9 B5 H35 120.6
B4B B5 H35 131.4
B10 B6 B2 111.76(15)
B10 B6 B7 57.50(12)
B2 B6 B7 100.37(14)
B10 B6 B9 57.41(12)
B2 B6 B9 59.56(11)
B7 B6 B9 90.04(14)
B10 B6 B3 111.96(16)
B2 B6 B3 59.84(12)
B7 B6 B3 58.93(12)
B9 B6 B3 102.03(14)
B10 B6 H36 118.2
B2 B6 H36 121.2
B7 B6 H36 131.7
B9 B6 H36 130.7
B3 B6 H36 120.7
B10 B7 B3 113.28(16)
B10 B7 B4B 112.57(15)
B3 B7 B4B 60.86(12)
B10 B7 B6 57.27(12)
B3 B7 B6 60.60(12)
B4B B7 B6 102.75(14)
B10 B7 B8 57.14(12)
B3 B7 B8 102.34(14)
B4B B7 B8 59.70(12)
B6 B7 B8 89.79(13)
B10 B7 H37 118.0
B3 B7 H37 119.5
B4B B7 H37 120.0
B6 B7 H37 130.8
B8 B7 H37 131.4
B10 B8 B5 113.37(16)
B10 B8 B9 57.47(12)
B5 B8 B9 60.53(12)
B10 B8 B4B 112.34(15)
B5 B8 B4B 60.74(12)
B9 B8 B4B 102.47(15)
B10 B8 B7 57.11(12)
B5 B8 B7 102.18(15)
B9 B8 B7 89.75(14)
B4B B8 B7 59.48(12)
B10 B8 H38 118.0
B5 B8 H38 119.6
B9 B8 H38 130.8
B4B B8 H38 120.2
B7 B8 H38 131.5
B10 B9 B2 111.47(15)
B10 B9 B8 57.59(12)
B2 B9 B8 100.78(14)
B10 B9 B6 57.28(12)
B2 B9 B6 59.36(11)
B8 B9 B6 90.42(14)
B10 B9 B5 112.45(16)
B2 B9 B5 60.23(12)
B8 B9 B5 59.40(12)
B6 B9 B5 102.61(14)
B10 B9 H39 118.3
B2 B9 H39 121.2
B8 B9 H39 131.3
B6 B9 H39 130.6
B5 B9 H39 120.1
B6 B10 B9 65.31(13)
B6 B10 B7 65.22(13)
B9 B10 B7 99.30(15)
B6 B10 B8 99.63(15)
B9 B10 B8 64.94(13)
B7 B10 B8 65.75(13)
B6 B10 H30 130.2
B9 B10 H30 130.5
B7 B10 H30 130.2
B8 B10 H30 130.1

loop_
_geom_bond_atom_site_label_1
_geom_bond_atom_site_label_2
_geom_bond_distance
_geom_bond_publ_flag
O1 C1 1.336(2) ?
O1 N2 1.503(2) ?
O2 C9 1.373(2) ?
O2 C12 1.422(2) ?
N1 C1 1.284(2) ?
N1 C5 1.493(2) ?
N1 B2 1.546(3) yes
N2 C4 1.470(2) ?
N2 C5 1.486(2) ?
N3 C13 1.519(2) ?
N3 C25 1.519(2) ?
N3 C17 1.519(2) ?
N3 C21 1.526(2) ?
C1 C2 1.484(3) ?
C2 H2A 0.9800 ?
C2 H2B 0.9800 ?
C2 H2C 0.9800 ?
C4 H4A 0.9800 ?
C4 H4B 0.9800 ?
C4 H4C 0.9800 ?
C5 C6 1.507(3) ?
C5 H5 1.0000 ?
C6 C11 1.382(3) ?
C6 C7 1.394(3) ?
C7 C8 1.375(3) ?
C7 H7 0.9500 ?
C8 C9 1.390(3) ?
C8 H8 0.9500 ?
C9 C10 1.382(3) ?
C10 C11 1.389(3) ?
C10 H10 0.9500 ?
C11 H11 0.9500 ?
C12 H12A 0.9800 ?
C12 H12B 0.9800 ?
C12 H12C 0.9800 ?
C13 C14 1.515(3) ?
C13 H13A 0.9900 ?
C13 H13B 0.9900 ?
C14 C15 1.537(3) ?
C14 H14A 0.9900 ?
C14 H14B 0.9900 ?
C15 C16 1.509(3) ?
C15 H15A 0.9900 ?
C15 H15B 0.9900 ?
C16 H16A 0.9800 ?
C16 H16B 0.9800 ?
C16 H16C 0.9800 ?
C17 C18 1.517(3) ?
C17 H17A 0.9900 ?
C17 H17B 0.9900 ?
C18 C19 1.523(3) ?
C18 H18A 0.9900 ?
C18 H18B 0.9900 ?
C19 C20 1.519(3) ?
C19 H19A 0.9900 ?
C19 H19B 0.9900 ?
C20 H20A 0.9800 ?
C20 H20B 0.9800 ?
C20 H20C 0.9800 ?
C21 C22 1.507(3) ?
C21 H21A 0.9900 ?
C21 H21B 0.9900 ?
C22 C23 1.521(3) ?
C22 H22A 0.9900 ?
C22 H22B 0.9900 ?
C23 C24 1.518(3) ?
C23 H23A 0.9900 ?
C23 H23B 0.9900 ?
C24 H24A 0.9800 ?
C24 H24B 0.9800 ?
C24 H24C 0.9800 ?
C25 C26 1.510(3) ?
C25 H25A 0.9900 ?
C25 H25B 0.9900 ?
C26 C27 1.523(3) ?
C26 H26A 0.9900 ?
C26 H26B 0.9900 ?
C27 C28 1.519(3) ?
C27 H27A 0.9900 ?
C27 H27B 0.9900 ?
C28 H28A 0.9800 ?
C28 H28B 0.9800 ?
C28 H28C 0.9800 ?
B1 B2 1.684(3) ?
B1 B4B 1.691(3) ?
B1 B5 1.698(3) ?
B1 B3 1.711(3) ?
B1 H31 1.1200 ?
B2 B6 1.801(3) ?
B2 B9 1.804(3) ?
B2 B3 1.813(3) ?
B2 B5 1.825(3) ?
B3 B7 1.802(3) ?
B3 B6 1.833(3) ?
B3 B4B 1.836(3) ?
B3 H33 1.1200 ?
B4B B7 1.822(3) ?
B4B B8 1.826(3) ?
B4B B5 1.840(3) ?
B4B H34 1.1200 ?
B5 B8 1.813(3) ?
B5 B9 1.834(3) ?
B5 H35 1.1200 ?
B6 B10 1.696(3) ?
B6 B7 1.831(3) ?
B6 B9 1.832(3) ?
B6 H36 1.1200 ?
B7 B10 1.701(3) ?
B7 B8 1.847(3) ?
B7 H37 1.1200 ?
B8 B10 1.701(3) ?
B8 B9 1.825(3) ?
B8 H38 1.1200 ?
B9 B10 1.699(3) ?
B9 H39 1.1200 ?
B10 H30 1.1200 ?
